data_4078798
loop_
_publ_author_name
'Ylijoki, Kai E. O.'
'Lavy, S\'everine'
'Fretzen, Angelika'
'K\"undig, E. Peter'
'Berclaz, Th\'eo'
'Bernardinelli, G\'erald'
'Besnard, C\'eline'

_publ_section_title
;
 A Synthetic and Mechanistic Investigation of the Chromium
 Tricarbonyl-Mediated Masamune--Bergman Cyclization. Direct Observation of
 a Ground-State Tripletp-Benzyne Biradical
;
_journal_issue 15
_journal_name_full Organometallics
_journal_page_first 5396
_journal_paper_doi 10.1021/om300427j
_journal_volume 31
_journal_year 2012
_chemical_formula_moiety 'C22 H24 Cr1 O4 Si1'
_chemical_formula_sum 'C22 H24 Cr O4 Si'
_chemical_formula_weight 432.51
_space_group_IT_number 14
_symmetry_cell_setting monoclinic
_symmetry_space_group_name_Hall '-P 2yn'
_symmetry_space_group_name_H-M 'P 1 21/n 1'
_atom_sites_solution_hydrogens geom
_atom_sites_solution_primary dual
_cell_angle_alpha 90
_cell_angle_beta 94.973(6)
_cell_angle_gamma 90
_cell_formula_units_Z 4
_cell_length_a 10.3241(7)
_cell_length_b 15.1982(9)
_cell_length_c 13.3413(10)
_cell_measurement_reflns_used 8000
_cell_measurement_temperature 220
_cell_measurement_theta_max 29
_cell_measurement_theta_min 3
_cell_volume 2085.5(2)
_computing_cell_refinement 'STOE XAREA (Stoe & Cie ,2001)'
_computing_data_collection 'STOE XAREA (Stoe & Cie ,2001)'
_computing_data_reduction 'STOE XAREA (Stoe & Cie ,2001)'
_computing_molecular_graphics 'CAMERON (Watkin et al., 1996)'
_computing_publication_material 'CRYSTALS (Betteridge et al., 2003)'
_computing_structure_refinement 'CRYSTALS (Betteridge et al., 2003)'
_computing_structure_solution 'Superflip (Palatinus L. et al. ,2007)'
_diffrn_ambient_temperature 220
_diffrn_detector 'image plate (34 cm diameter)'
_diffrn_detector_area_resol_mean 6.67
_diffrn_detector_type STOE
_diffrn_measured_fraction_theta_full 0.997
_diffrn_measured_fraction_theta_max 0.997
_diffrn_measurement_details ' 120 frames, detector distance = 60 mm'
_diffrn_measurement_device '2-circle goniometer'
_diffrn_measurement_device_type 'STOE IPDS 2'
_diffrn_measurement_method 'rotation method'
_diffrn_radiation_collimation '0.5 mm diameter, monocapillary'
_diffrn_radiation_monochromator 'plane graphite'
_diffrn_radiation_polarisn_norm 0
_diffrn_radiation_type 'Mo K\a'
_diffrn_radiation_wavelength 0.71073
_diffrn_reflns_av_R_equivalents 0.0600
_diffrn_reflns_av_unetI/netI 0.0299
_diffrn_reflns_limit_h_max 14
_diffrn_reflns_limit_h_min -14
_diffrn_reflns_limit_k_max 21
_diffrn_reflns_limit_k_min 0
_diffrn_reflns_limit_l_max 18
_diffrn_reflns_limit_l_min 0
_diffrn_reflns_number 21646
_diffrn_reflns_theta_full 29.997
_diffrn_reflns_theta_max 29.997
_diffrn_reflns_theta_min 2.607
_diffrn_source 'sealed X-ray tube, 12 x 0.4 mm long-fine focus'
_diffrn_source_current 35
_diffrn_source_power 1.93
_diffrn_source_voltage 55
_diffrn_standards_number 0
_exptl_absorpt_coefficient_mu 0.631
_exptl_absorpt_correction_T_max 0.8678
_exptl_absorpt_correction_T_min 0.7591
_exptl_absorpt_correction_type integration
_exptl_absorpt_process_details 'Stoe XAREA'
_exptl_crystal_colour yellow
_exptl_crystal_density_diffrn 1.377
_exptl_crystal_density_method 'not measured'
_exptl_crystal_description prism
_exptl_crystal_F_000 904
_exptl_crystal_size_max 0.4
_exptl_crystal_size_mid 0.3
_exptl_crystal_size_min 0.25
_refine_diff_density_max 0.51
_refine_diff_density_min -0.55
_refine_ls_extinction_method None
_refine_ls_goodness_of_fit_ref 1.7554
_refine_ls_hydrogen_treatment constr
_refine_ls_matrix_type full
_refine_ls_number_parameters 253
_refine_ls_number_reflns 4375
_refine_ls_number_restraints 0
_refine_ls_R_factor_all 0.0473
_refine_ls_R_factor_gt 0.0392
_refine_ls_shift/su_max 0.007256
_refine_ls_structure_factor_coef Fsqd
_refine_ls_weighting_details
;
 Method, part 1, Chebychev polynomial, (Watkin, 1994, Prince, 1982) 
 [weight] = 1.0/[A~0~*T~0~(x)+A~1~*T~1~(x) ... +A~n-1~]*T~n-1~(x)] 
 where A~i~ are the Chebychev coefficients listed below and x= Fcalc/Fmax 
 Method = Robust Weighting (Prince, 1982) 
 W = [weight] * [1-(deltaF/6*sigmaF)^2^]^2^ 
 A~i~ are: 
 8.12 4.92 0.984 
;
_refine_ls_weighting_scheme calc
_refine_ls_wR_factor_all 0.0481
_refine_ls_wR_factor_gt 0.0474
_refine_ls_wR_factor_ref 0.0480
_reflns_limit_h_max 14
_reflns_limit_h_min -14
_reflns_limit_k_max 21
_reflns_limit_k_min 0
_reflns_limit_l_max 18
_reflns_limit_l_min 0
_reflns_number_gt 3793
_reflns_number_total 6075
_reflns_threshold_expression I>2.0\s(I)
_oxford_diffrn_Wilson_B_factor 2.06
_oxford_diffrn_Wilson_scale 1.54
_oxford_refine_ls_r_factor_ref 0.0469
_oxford_refine_ls_scale 0.7751(9)
_oxford_reflns_number_all 4387
_oxford_reflns_threshold_expression_ref I>-1.0\s(I)
_cod_data_source_file om300427j_si_002.cif
_cod_data_source_block 16
_cod_depositor_comments
;
The following automatic conversions were performed:

'_symmetry_cell_setting' value 'Monoclinic' changed to 'monoclinic'
according to /home/saulius/struct/CIF-dictionaries/cif_core.dic
dictionary named 'cif_core.dic' version 2.4.2 from 2011-04-26.

Automatic conversion script
Id: cif_fix_values 1891 2012-01-12 08:04:46Z andrius 
;
_cod_original_sg_symbol_H-M 'P 1 21/n 1 '
_cod_original_formula_sum 'C22 H24 Cr1 O4 Si1'
_cod_database_code 4078798

loop_
_symmetry_equiv_pos_as_xyz
x,y,z
-x,-y,-z
-x+1/2,y+1/2,-z+1/2
x+1/2,-y+1/2,z+1/2

loop_
_atom_site_label
_atom_site_type_symbol
_atom_site_fract_x
_atom_site_fract_y
_atom_site_fract_z
_atom_site_U_iso_or_equiv
_atom_site_occupancy
_atom_site_adp_type
_atom_site_refinement_flags_posn
Cr1 Cr 0.78195(3) 0.71578(2) 0.37819(2) 0.0225 1.0000 Uani .
C2 C 0.58774(15) 0.70488(12) 0.43965(13) 0.0222 1.0000 Uani .
C3 C 0.56820(14) 0.71646(13) 0.33262(12) 0.0213 1.0000 Uani .
C4 C 0.62574(16) 0.78823(14) 0.28778(13) 0.0261 1.0000 Uani .
C5 C 0.70336(18) 0.84936(13) 0.34577(15) 0.0294 1.0000 Uani .
C6 C 0.72230(18) 0.83825(13) 0.44952(15) 0.0294 1.0000 Uani .
C7 C 0.66391(16) 0.76697(12) 0.49615(14) 0.0253 1.0000 Uani .
H71 H 0.6819 0.7563 0.5692 0.0300 1.0000 Uiso R
H61 H 0.7796 0.8779 0.4892 0.0344 1.0000 Uiso R
H51 H 0.7466 0.8951 0.3137 0.0351 1.0000 Uiso R
H41 H 0.6148 0.7953 0.2165 0.0315 1.0000 Uiso R
C12 C 0.48510(16) 0.65345(13) 0.26631(13) 0.0247 1.0000 Uani .
C13 C 0.34060(16) 0.64968(13) 0.29016(14) 0.0241 1.0000 Uani .
C14 C 0.29310(16) 0.74322(12) 0.30588(14) 0.0224 1.0000 Uani .
O15 O 0.26663(12) 0.79101(10) 0.23359(9) 0.0328 1.0000 Uani .
C16 C 0.28653(16) 0.77553(12) 0.41018(13) 0.0217 1.0000 Uani .
Si17 Si 0.24369(5) 0.89475(3) 0.42990(4) 0.0259 1.0000 Uani .
C18 C 0.3781(2) 0.96317(14) 0.38813(16) 0.0359 1.0000 Uani .
H182 H 0.3609 1.0239 0.4025 0.0542 1.0000 Uiso R
H181 H 0.3815 0.9554 0.3188 0.0537 1.0000 Uiso R
H183 H 0.4577 0.9438 0.4219 0.0538 1.0000 Uiso R
C22 C 0.2310(2) 0.91074(15) 0.56756(17) 0.0449 1.0000 Uani .
H222 H 0.1948 0.9680 0.5780 0.0687 1.0000 Uiso R
H221 H 0.1737 0.8670 0.5911 0.0685 1.0000 Uiso R
H223 H 0.3143 0.9064 0.6042 0.0682 1.0000 Uiso R
C26 C 0.0862(2) 0.92523(15) 0.3596(2) 0.0477 1.0000 Uani .
H262 H 0.0667 0.9843 0.3725 0.0681 1.0000 Uiso R
H261 H 0.0157 0.8909 0.3821 0.0675 1.0000 Uiso R
H263 H 0.0889 0.9176 0.2906 0.0679 1.0000 Uiso R
C30 C 0.32375(15) 0.72290(13) 0.48733(13) 0.0233 1.0000 Uani .
C31 C 0.37359(16) 0.63056(12) 0.47797(14) 0.0236 1.0000 Uani .
C32 C 0.31860(16) 0.58854(12) 0.37855(14) 0.0250 1.0000 Uani .
C33 C 0.17686(18) 0.56603(13) 0.38268(15) 0.0300 1.0000 Uani .
C34 C 0.1307(2) 0.48713(15) 0.38666(17) 0.0403 1.0000 Uani .
H342 H 0.0410 0.4785 0.3898 0.0472 1.0000 Uiso R
H341 H 0.1868 0.4383 0.3859 0.0475 1.0000 Uiso R
H331 H 0.1206 0.6126 0.3825 0.0382 1.0000 Uiso R
H321 H 0.3629 0.5350 0.3678 0.0287 1.0000 Uiso R
C39 C 0.52554(16) 0.63040(12) 0.49142(14) 0.0253 1.0000 Uani .
H391 H 0.5547 0.6357 0.5613 0.0307 1.0000 Uiso R
H392 H 0.5561 0.5762 0.4667 0.0304 1.0000 Uiso R
H311 H 0.3436 0.5955 0.5307 0.0277 1.0000 Uiso R
H301 H 0.3222 0.7453 0.5534 0.0272 1.0000 Uiso R
H131 H 0.2918 0.6275 0.2299 0.0271 1.0000 Uiso R
H122 H 0.4887 0.6729 0.1983 0.0301 1.0000 Uiso R
H121 H 0.5219 0.5952 0.2758 0.0301 1.0000 Uiso R
C47 C 0.91979(16) 0.70740(14) 0.47521(13) 0.0277 1.0000 Uani .
O48 O 1.00510(12) 0.70519(11) 0.53695(10) 0.0421 1.0000 Uani .
C49 C 0.89787(17) 0.72687(15) 0.28247(14) 0.0319 1.0000 Uani .
O50 O 0.97018(13) 0.73301(13) 0.22027(11) 0.0520 1.0000 Uani .
C51 C 0.78254(18) 0.59589(14) 0.35613(15) 0.0297 1.0000 Uani .
O52 O 0.77647(15) 0.52195(10) 0.34062(12) 0.0457 1.0000 Uani .

loop_
_atom_site_aniso_label
_atom_site_aniso_U_11
_atom_site_aniso_U_22
_atom_site_aniso_U_33
_atom_site_aniso_U_23
_atom_site_aniso_U_13
_atom_site_aniso_U_12
Cr1 0.01951(14) 0.02679(16) 0.02100(14) -0.00077(15) -0.00012(11) -0.00169(15)
C2 0.0191(8) 0.0236(10) 0.0242(9) -0.0003(8) 0.0028(7) 0.0040(8)
C3 0.0179(8) 0.0222(9) 0.0237(9) -0.0019(8) 0.0006(6) 0.0032(8)
C4 0.0243(9) 0.0316(10) 0.0225(9) 0.0055(9) 0.0020(7) 0.0008(9)
C5 0.0287(10) 0.0218(10) 0.0375(11) 0.0020(9) 0.0023(9) -0.0020(8)
C6 0.0276(9) 0.0253(10) 0.0344(11) -0.0060(9) -0.0019(8) -0.0015(8)
C7 0.0249(9) 0.0285(11) 0.0225(9) -0.0046(8) 0.0012(7) 0.0048(8)
C12 0.0211(9) 0.0300(10) 0.0231(9) -0.0055(8) 0.0030(7) -0.0009(8)
C13 0.0190(9) 0.0282(10) 0.0250(10) -0.0055(8) 0.0001(7) -0.0021(8)
C14 0.0160(8) 0.0261(10) 0.0247(10) 0.0015(8) -0.0007(7) -0.0034(7)
O15 0.0372(7) 0.0340(8) 0.0262(7) 0.0041(7) -0.0024(5) 0.0006(7)
C16 0.0186(8) 0.0208(9) 0.0255(9) -0.0027(8) 0.0017(7) -0.0005(8)
Si17 0.0266(3) 0.0211(3) 0.0302(3) 0.0010(2) 0.0038(2) 0.0028(2)
C18 0.0378(11) 0.0315(12) 0.0382(12) -0.0009(10) 0.0028(9) -0.0044(9)
C22 0.0668(15) 0.0294(12) 0.0414(13) -0.0022(10) 0.0209(11) 0.0054(11)
C26 0.0337(12) 0.0341(13) 0.0734(17) 0.0013(12) -0.0068(11) 0.0080(10)
C30 0.0223(8) 0.0247(10) 0.0233(9) -0.0030(9) 0.0038(7) 0.0002(8)
C31 0.0235(9) 0.0225(10) 0.0251(10) 0.0055(8) 0.0039(7) 0.0020(7)
C32 0.0221(9) 0.0202(10) 0.0330(10) -0.0029(8) 0.0049(8) -0.0010(7)
C33 0.0251(9) 0.0289(11) 0.0368(12) -0.0046(9) 0.0075(8) -0.0005(9)
C34 0.0301(11) 0.0403(13) 0.0502(14) 0.0041(11) 0.0025(10) -0.0075(10)
C39 0.0235(9) 0.0281(10) 0.0240(10) 0.0021(8) 0.0011(7) 0.0027(8)
C47 0.0297(10) 0.0355(11) 0.0187(9) -0.0027(9) 0.0073(7) -0.0004(9)
O48 0.0279(7) 0.0645(11) 0.0319(7) -0.0027(8) -0.0084(6) 0.0010(8)
C49 0.0268(10) 0.0426(13) 0.0250(10) 0.0002(10) -0.0058(8) -0.0038(9)
O50 0.0346(8) 0.0902(14) 0.0323(8) 0.0023(9) 0.0095(7) -0.0108(9)
C51 0.0228(9) 0.0338(12) 0.0323(12) -0.0027(9) 0.0011(8) 0.0013(9)
O52 0.0491(9) 0.0340(9) 0.0535(10) -0.0075(8) 0.0028(8) 0.0017(8)

loop_
_atom_type_symbol
_atom_type_scat_dispersion_real
_atom_type_scat_dispersion_imag
_atom_type_scat_Cromer_Mann_a1
_atom_type_scat_Cromer_Mann_b1
_atom_type_scat_Cromer_Mann_a2
_atom_type_scat_Cromer_Mann_b2
_atom_type_scat_Cromer_Mann_a3
_atom_type_scat_Cromer_Mann_b3
_atom_type_scat_Cromer_Mann_a4
_atom_type_scat_Cromer_Mann_b4
_atom_type_scat_Cromer_Mann_c
_atom_type_scat_source
C 0.0033 0.0016 2.3100 20.8439 1.0200 10.2075 1.5886 0.5687 0.8650 51.6512 0.2156 'International Tables Vol C 4.2.6.8 and 6.1.1.4'
H 0.0000 0.0000 0.4930 10.5109 0.3229 26.1257 0.1402 3.1424 0.0408 57.7998 0.0030 'International Tables Vol C 4.2.6.8 and 6.1.1.4'
O 0.0106 0.0060 3.0485 13.2771 2.2868 5.7011 1.5463 0.3239 0.8670 32.9089 0.2508 'International Tables Vol C 4.2.6.8 and 6.1.1.4'
Si 0.0817 0.0704 6.2915 2.4386 3.0353 32.3337 1.9891 0.6785 1.5410 81.6937 1.1407 'International Tables Vol C 4.2.6.8 and 6.1.1.4'
Cr 0.3209 0.6236 10.6406 6.1038 7.3537 0.3920 3.3240 20.2626 1.4922 98.7399 1.1832 'International Tables Vol C 4.2.6.8 and 6.1.1.4'

loop_
_geom_angle_atom_site_label_1
_geom_angle_atom_site_label_2
_geom_angle_atom_site_label_3
_geom_angle
_geom_angle_publ_flag
C2 Cr1 C3 37.42(6) yes
C2 Cr1 C4 66.67(6) yes
C3 Cr1 C4 36.62(7) yes
C2 Cr1 C5 79.32(7) yes
C3 Cr1 C5 66.85(7) yes
C4 Cr1 C5 37.15(7) yes
C2 Cr1 C6 67.12(7) yes
C3 Cr1 C6 78.90(7) yes
C4 Cr1 C6 66.33(7) yes
C5 Cr1 C6 36.72(7) yes
C2 Cr1 C7 36.80(6) yes
C3 Cr1 C7 66.47(6) yes
C4 Cr1 C7 78.07(7) yes
C5 Cr1 C7 66.53(7) yes
C6 Cr1 C7 37.25(7) yes
C2 Cr1 C47 113.54(7) yes
C3 Cr1 C47 150.96(7) yes
C4 Cr1 C47 153.62(9) yes
C5 Cr1 C47 116.61(8) yes
C6 Cr1 C47 89.01(8) yes
C2 Cr1 C49 157.32(7) yes
C3 Cr1 C49 119.91(7) yes
C4 Cr1 C49 93.63(7) yes
C5 Cr1 C49 91.71(9) yes
C6 Cr1 C49 116.58(9) yes
C2 Cr1 C51 90.04(8) yes
C3 Cr1 C51 88.74(8) yes
C4 Cr1 C51 114.53(8) yes
C5 Cr1 C51 151.63(8) yes
C6 Cr1 C51 155.23(8) yes
C7 Cr1 C47 87.94(7) yes
C7 Cr1 C49 153.69(9) yes
C47 Cr1 C49 89.12(8) yes
C7 Cr1 C51 118.03(8) yes
C47 Cr1 C51 91.76(9) yes
C49 Cr1 C51 88.19(9) yes
Cr1 C2 C3 71.30(9) yes
Cr1 C2 C7 70.68(10) yes
C3 C2 C7 118.36(17) yes
Cr1 C2 C39 131.15(12) yes
C3 C2 C39 121.46(16) yes
C7 C2 C39 120.14(16) yes
Cr1 C3 C2 71.27(9) yes
Cr1 C3 C4 71.02(9) yes
C2 C3 C4 119.47(16) yes
Cr1 C3 C12 130.52(12) yes
C2 C3 C12 121.73(16) yes
C4 C3 C12 118.79(15) yes
Cr1 C4 C3 72.36(10) yes
Cr1 C4 C5 71.21(10) yes
C3 C4 C5 121.31(16) yes
Cr1 C4 H41 128.0 no
C3 C4 H41 119.7 no
C5 C4 H41 118.9 no
Cr1 C5 C4 71.64(11) yes
Cr1 C5 C6 71.16(11) yes
C4 C5 C6 119.27(18) yes
Cr1 C5 H51 125.6 no
C4 C5 H51 120.2 no
C6 C5 H51 120.4 no
Cr1 C6 C5 72.13(11) yes
Cr1 C6 C7 71.80(11) yes
C5 C6 C7 120.23(18) yes
Cr1 C6 H61 125.5 no
C5 C6 H61 119.7 no
C7 C6 H61 120.0 no
Cr1 C7 C6 70.96(10) yes
Cr1 C7 C2 72.52(10) yes
C6 C7 C2 121.34(17) yes
Cr1 C7 H71 125.1 no
C6 C7 H71 120.7 no
C2 C7 H71 117.8 no
C3 C12 C13 114.10(14) yes
C3 C12 H122 106.9 no
C13 C12 H122 108.8 no
C3 C12 H121 107.8 no
C13 C12 H121 108.2 no
H122 C12 H121 111.1 no
C12 C13 C14 108.66(15) yes
C12 C13 C32 112.88(15) yes
C14 C13 C32 112.85(15) yes
C12 C13 H131 106.3 no
C14 C13 H131 106.7 no
C32 C13 H131 109.0 no
C13 C14 O15 119.96(17) yes
C13 C14 C16 118.66(16) yes
O15 C14 C16 121.31(17) yes
C14 C16 Si17 118.60(13) yes
C14 C16 C30 119.47(17) yes
Si17 C16 C30 121.55(14) yes
C16 Si17 C18 107.77(9) yes
C16 Si17 C22 107.39(9) yes
C18 Si17 C22 109.87(10) yes
C16 Si17 C26 111.90(9) yes
C18 Si17 C26 110.58(10) yes
C22 Si17 C26 109.27(11) yes
Si17 C18 H182 108.8 no
Si17 C18 H181 108.6 no
H182 C18 H181 110.0 no
Si17 C18 H183 108.9 no
H182 C18 H183 111.7 no
H181 C18 H183 108.9 no
Si17 C22 H222 108.7 no
Si17 C22 H221 109.2 no
H222 C22 H221 108.7 no
Si17 C22 H223 110.9 no
H222 C22 H223 109.5 no
H221 C22 H223 109.7 no
Si17 C26 H262 109.7 no
Si17 C26 H261 110.9 no
H262 C26 H261 106.3 no
Si17 C26 H263 111.5 no
H262 C26 H263 109.1 no
H261 C26 H263 109.2 no
C16 C30 C31 125.00(17) yes
C16 C30 H301 118.4 no
C31 C30 H301 116.5 no
C30 C31 C32 110.87(14) yes
C30 C31 C39 109.82(14) yes
C32 C31 C39 112.99(14) yes
C30 C31 H311 109.0 no
C32 C31 H311 106.5 no
C39 C31 H311 107.5 no
C31 C32 C13 110.11(14) yes
C31 C32 C33 110.48(15) yes
C13 C32 C33 111.98(15) yes
C31 C32 H321 109.9 no
C13 C32 H321 107.3 no
C33 C32 H321 107.0 no
C32 C33 C34 125.01(19) yes
C32 C33 H331 116.2 no
C34 C33 H331 118.8 no
C33 C34 H342 120.0 no
C33 C34 H341 120.1 no
H342 C34 H341 119.9 no
C31 C39 C2 114.30(14) yes
C31 C39 H391 109.8 no
C2 C39 H391 105.9 no
C31 C39 H392 108.7 no
C2 C39 H392 109.0 no
H391 C39 H392 108.9 no
Cr1 C47 O48 177.55(19) yes
Cr1 C49 O50 178.73(17) yes
Cr1 C51 O52 176.54(18) yes

loop_
_geom_bond_atom_site_label_1
_geom_bond_atom_site_label_2
_geom_bond_distance
_geom_bond_publ_flag
Cr1 C2 2.2373(16) yes
Cr1 C3 2.2376(15) yes
Cr1 C4 2.2205(18) yes
Cr1 C5 2.215(2) yes
Cr1 C6 2.203(2) yes
Cr1 C7 2.2134(18) yes
Cr1 C47 1.8433(17) yes
Cr1 C49 1.8321(19) yes
Cr1 C51 1.846(2) yes
C2 C3 1.436(2) yes
C2 C7 1.405(2) yes
C2 C39 1.499(2) yes
C3 C4 1.401(3) yes
C3 C12 1.518(2) yes
C4 C5 1.413(3) yes
C4 H41 0.954 no
C5 C6 1.391(3) yes
C5 H51 0.948 no
C6 C7 1.410(3) yes
C6 H61 0.969 no
C7 H71 0.989 no
C12 C13 1.553(2) yes
C12 H122 0.958 no
C12 H121 0.968 no
C13 C14 1.524(3) yes
C13 C32 1.534(3) yes
C13 H131 0.971 no
C14 O15 1.219(2) yes
C14 C16 1.483(2) yes
C16 Si17 1.889(2) yes
C16 C30 1.333(2) yes
Si17 C18 1.858(2) yes
Si17 C22 1.868(2) yes
Si17 C26 1.864(2) yes
C18 H182 0.962 no
C18 H181 0.936 no
C18 H183 0.949 no
C22 H222 0.963 no
C22 H221 0.961 no
C22 H223 0.954 no
C26 H262 0.939 no
C26 H261 0.964 no
C26 H263 0.930 no
C30 C31 1.504(3) yes
C30 H301 0.946 no
C31 C32 1.536(3) yes
C31 C39 1.563(2) yes
C31 H311 0.955 no
C32 C33 1.508(2) yes
C32 H321 0.951 no
C33 C34 1.293(3) yes
C33 H331 0.915 no
C34 H342 0.941 no
C34 H341 0.942 no
C39 H391 0.957 no
C39 H392 0.951 no
C47 O48 1.1530(19) yes
C49 O50 1.167(2) yes
C51 O52 1.143(2) yes

loop_
_geom_hbond_atom_site_label_D
_geom_hbond_atom_site_label_H
_geom_hbond_atom_site_label_A
_geom_hbond_site_symmetry_A
_geom_hbond_angle_DHA
_geom_hbond_distance_DH
_geom_hbond_distance_HA
_geom_hbond_distance_DA
_geom_hbond_publ_flag
C7 H71 O15 4_565 166 0.99 2.40 3.369(3) yes
C4 H41 O48 4_464 160 0.95 2.56 3.469(3) yes
